data_7019904
loop_
_publ_author_name
'Chernichenko, Konstantin'
'Nieger, Martin'
'Leskel\"a, Markku'
'Repo, Timo'

_publ_section_title
;
 Hydrogen activation by 2-boryl-N,N-dialkylanilines: a revision of
 Piers'ansa-aminoborane.
;
_journal_issue 30
_journal_name_full 'Dalton transactions (Cambridge, England : 2003)'
_journal_page_first 9029
_journal_page_last 9032
_journal_paper_doi 10.1039/c2dt30926b
_journal_volume 41
_journal_year 2012
_chemical_formula_moiety 'C27 H22 B F10 N'
_chemical_formula_sum 'C27 H22 B F10 N'
_chemical_formula_weight 561.27
_chemical_name_common
;1-(2-(bis(perfluorophenyl)boryl)phenyl)-2,2,6,6-
tetramethylpiperidin
;
_chemical_name_systematic
;
1-(2-(bis(perfluorophenyl)boryl)phenyl)-2,2,6,6-tetramethylpiperidin
;
_space_group_IT_number 14
_symmetry_cell_setting monoclinic
_symmetry_space_group_name_Hall '-P 2ybc'
_symmetry_space_group_name_H-M 'P 1 21/c 1'
_atom_sites_solution_hydrogens geom
_atom_sites_solution_primary direct
_atom_sites_solution_secondary difmap
_audit_creation_method SHELXL-97
_cell_angle_alpha 90.00
_cell_angle_beta 101.330(7)
_cell_angle_gamma 90.00
_cell_formula_units_Z 4
_cell_length_a 7.8910(5)
_cell_length_b 17.3435(15)
_cell_length_c 17.8672(15)
_cell_measurement_reflns_used 80
_cell_measurement_temperature 123(2)
_cell_measurement_theta_max 25.0
_cell_measurement_theta_min 2.5
_cell_volume 2397.6(3)
_computing_cell_refinement EVALCCD
_computing_data_collection Collect
_computing_data_reduction EVALCCD
_computing_molecular_graphics XP
_computing_publication_material 'SHELXL-97 (Sheldrick, 1997)'
_computing_structure_refinement 'SHELXL-97 (Sheldrick, 1997)'
_computing_structure_solution 'SHELXS-97 (Sheldrick, 1990)'
_diffrn_ambient_temperature 123(2)
_diffrn_measured_fraction_theta_full 0.982
_diffrn_measured_fraction_theta_max 0.982
_diffrn_measurement_device_type 'Bruker-Nonius KappaCCD'
_diffrn_measurement_method 'rotation in phi and omega, 2 deg.'
_diffrn_radiation_monochromator graphite
_diffrn_radiation_source 'fine-focus sealed tube'
_diffrn_radiation_type MoK\a
_diffrn_radiation_wavelength 0.71073
_diffrn_reflns_av_R_equivalents 0.0616
_diffrn_reflns_av_sigmaI/netI 0.0665
_diffrn_reflns_limit_h_max 10
_diffrn_reflns_limit_h_min -9
_diffrn_reflns_limit_k_max 22
_diffrn_reflns_limit_k_min -22
_diffrn_reflns_limit_l_max 23
_diffrn_reflns_limit_l_min -23
_diffrn_reflns_number 25679
_diffrn_reflns_theta_full 27.48
_diffrn_reflns_theta_max 27.48
_diffrn_reflns_theta_min 3.15
_exptl_absorpt_coefficient_mu 0.144
_exptl_absorpt_correction_T_max 0.9925
_exptl_absorpt_correction_T_min 0.9080
_exptl_absorpt_correction_type multi-scan
_exptl_absorpt_process_details 'SADABS (Sheldrick, 2008)'
_exptl_crystal_colour orange
_exptl_crystal_density_diffrn 1.555
_exptl_crystal_density_meas ?
_exptl_crystal_density_method 'not measured'
_exptl_crystal_description blocks
_exptl_crystal_F_000 1144
_exptl_crystal_size_max 0.32
_exptl_crystal_size_mid 0.16
_exptl_crystal_size_min 0.08
_refine_diff_density_max 0.292
_refine_diff_density_min -0.271
_refine_diff_density_rms 0.059
_refine_ls_extinction_method none
_refine_ls_goodness_of_fit_ref 1.029
_refine_ls_hydrogen_treatment constr
_refine_ls_matrix_type full
_refine_ls_number_parameters 352
_refine_ls_number_reflns 5411
_refine_ls_number_restraints 0
_refine_ls_restrained_S_all 1.029
_refine_ls_R_factor_all 0.1153
_refine_ls_R_factor_gt 0.0579
_refine_ls_shift/su_max 0.000
_refine_ls_shift/su_mean 0.000
_refine_ls_structure_factor_coef Fsqd
_refine_ls_weighting_details 'calc w=1/[\s^2^(Fo^2^)+(0.0360P)^2^+2.2200P] where P=(Fo^2^+2Fc^2^)/3'
_refine_ls_weighting_scheme calc
_refine_ls_wR_factor_gt 0.1015
_refine_ls_wR_factor_ref 0.1205
_reflns_number_gt 3279
_reflns_number_total 5411
_reflns_threshold_expression >2sigma(I)
_cod_data_source_file c2dt30926b.txt
_cod_data_source_block les083_CCDC-875800
_cod_depositor_comments
;
The following automatic conversions were performed:

'_exptl_crystal_density_meas' value 'none' was changed to '?' - the
value is perceived as not measured.

Automatic conversion script
Id: cif_fix_values 3008 2015-01-20 13:52:24Z robertas 
;
_cod_original_sg_symbol_H-M 'P 21/c'
_cod_database_code 7019904

loop_
_symmetry_equiv_pos_as_xyz
'x, y, z'
'-x, y+1/2, -z+1/2'
'-x, -y, -z'
'x, -y-1/2, z-1/2'

loop_
_atom_site_label
_atom_site_type_symbol
_atom_site_fract_x
_atom_site_fract_y
_atom_site_fract_z
_atom_site_U_iso_or_equiv
_atom_site_adp_type
_atom_site_occupancy
_atom_site_symmetry_multiplicity
_atom_site_calc_flag
_atom_site_refinement_flags
B1 B 0.8246(3) 0.29974(17) 0.57107(17) 0.0209(6) Uani 1 1 d .
C1 C 0.9045(3) 0.27423(14) 0.65263(14) 0.0202(5) Uani 1 1 d .
C2 C 1.0388(3) 0.32123(15) 0.69101(15) 0.0234(6) Uani 1 1 d .
H2 H 1.0598 0.3692 0.6688 0.028 Uiso 1 1 calc R
C3 C 1.1405(3) 0.30041(15) 0.75924(14) 0.0244(6) Uani 1 1 d .
H3 H 1.2345 0.3320 0.7825 0.029 Uiso 1 1 calc R
C4 C 1.1047(3) 0.23329(16) 0.79341(15) 0.0260(6) Uani 1 1 d .
H4 H 1.1738 0.2183 0.8409 0.031 Uiso 1 1 calc R
C5 C 0.9689(3) 0.18733(15) 0.75927(14) 0.0229(6) Uani 1 1 d .
H5 H 0.9432 0.1420 0.7848 0.028 Uiso 1 1 calc R
C6 C 0.8691(3) 0.20542(14) 0.68869(14) 0.0193(5) Uani 1 1 d .
N7 N 0.7275(2) 0.15805(12) 0.65256(11) 0.0198(5) Uani 1 1 d .
C8 C 0.7668(3) 0.07432(15) 0.64325(15) 0.0235(6) Uani 1 1 d .
C9 C 0.6126(3) 0.04023(16) 0.58801(16) 0.0310(7) Uani 1 1 d .
H9A H 0.6033 0.0653 0.5376 0.037 Uiso 1 1 calc R
H9B H 0.6332 -0.0155 0.5815 0.037 Uiso 1 1 calc R
C10 C 0.4449(4) 0.05031(17) 0.61475(18) 0.0372(7) Uani 1 1 d .
H10A H 0.4514 0.0250 0.6649 0.045 Uiso 1 1 calc R
H10B H 0.3492 0.0265 0.5778 0.045 Uiso 1 1 calc R
C11 C 0.4129(3) 0.13534(16) 0.62142(17) 0.0326(7) Uani 1 1 d .
H11A H 0.3041 0.1426 0.6403 0.039 Uiso 1 1 calc R
H11B H 0.3969 0.1588 0.5700 0.039 Uiso 1 1 calc R
C12 C 0.5585(3) 0.17801(16) 0.67469(15) 0.0253(6) Uani 1 1 d .
C13 C 0.5526(4) 0.16108(18) 0.75825(16) 0.0340(7) Uani 1 1 d .
H13A H 0.5749 0.1061 0.7687 0.051 Uiso 1 1 calc R
H13B H 0.4383 0.1744 0.7680 0.051 Uiso 1 1 calc R
H13C H 0.6410 0.1918 0.7915 0.051 Uiso 1 1 calc R
C14 C 0.5235(3) 0.26355(15) 0.66226(17) 0.0293(6) Uani 1 1 d .
H14A H 0.5251 0.2767 0.6091 0.044 Uiso 1 1 calc R
H14B H 0.6129 0.2931 0.6962 0.044 Uiso 1 1 calc R
H14C H 0.4100 0.2760 0.6735 0.044 Uiso 1 1 calc R
C15 C 0.8054(4) 0.02292(16) 0.71415(16) 0.0317(7) Uani 1 1 d .
H15A H 0.9037 0.0441 0.7505 0.048 Uiso 1 1 calc R
H15B H 0.8335 -0.0292 0.6994 0.048 Uiso 1 1 calc R
H15C H 0.7038 0.0210 0.7380 0.048 Uiso 1 1 calc R
C16 C 0.9228(3) 0.06931(15) 0.60506(17) 0.0298(6) Uani 1 1 d .
H16A H 0.9029 0.1014 0.5590 0.045 Uiso 1 1 calc R
H16B H 0.9401 0.0156 0.5911 0.045 Uiso 1 1 calc R
H16C H 1.0259 0.0877 0.6405 0.045 Uiso 1 1 calc R
C17 C 0.7862(3) 0.38743(14) 0.55063(14) 0.0222(6) Uani 1 1 d .
C18 C 0.7353(3) 0.44059(16) 0.60005(15) 0.0282(6) Uani 1 1 d .
F18 F 0.7113(2) 0.41868(9) 0.66845(9) 0.0415(4) Uani 1 1 d .
C19 C 0.7033(4) 0.51657(16) 0.58244(17) 0.0332(7) Uani 1 1 d .
F19 F 0.6522(3) 0.56405(10) 0.63211(11) 0.0539(5) Uani 1 1 d .
C20 C 0.7242(4) 0.54411(16) 0.51336(18) 0.0334(7) Uani 1 1 d .
F20 F 0.6945(2) 0.61782(9) 0.49584(11) 0.0501(5) Uani 1 1 d .
C21 C 0.7762(4) 0.49504(16) 0.46273(16) 0.0299(6) Uani 1 1 d .
F21 F 0.7997(3) 0.52126(10) 0.39551(10) 0.0497(5) Uani 1 1 d .
C22 C 0.8054(3) 0.41906(15) 0.48198(15) 0.0252(6) Uani 1 1 d .
F22 F 0.8617(2) 0.37597(9) 0.42959(9) 0.0388(4) Uani 1 1 d .
C23 C 0.8140(3) 0.24212(14) 0.50256(14) 0.0211(5) Uani 1 1 d .
C24 C 0.9670(3) 0.21458(14) 0.48630(14) 0.0216(6) Uani 1 1 d .
F24 F 1.11668(18) 0.23904(9) 0.52888(8) 0.0295(4) Uani 1 1 d .
C25 C 0.9750(3) 0.16401(15) 0.42904(15) 0.0237(6) Uani 1 1 d .
F25 F 1.12759(19) 0.13718(9) 0.41837(8) 0.0313(4) Uani 1 1 d .
C26 C 0.8251(3) 0.13943(15) 0.38316(14) 0.0250(6) Uani 1 1 d .
F26 F 0.8286(2) 0.09025(9) 0.32665(9) 0.0360(4) Uani 1 1 d .
C27 C 0.6696(3) 0.16662(16) 0.39607(15) 0.0267(6) Uani 1 1 d .
F27 F 0.5231(2) 0.14300(10) 0.35124(9) 0.0399(4) Uani 1 1 d .
C28 C 0.6669(3) 0.21750(15) 0.45413(15) 0.0227(6) Uani 1 1 d .
F28 F 0.51192(18) 0.24361(9) 0.46348(9) 0.0336(4) Uani 1 1 d .

loop_
_atom_site_aniso_label
_atom_site_aniso_U_11
_atom_site_aniso_U_22
_atom_site_aniso_U_33
_atom_site_aniso_U_23
_atom_site_aniso_U_13
_atom_site_aniso_U_12
B1 0.0174(14) 0.0216(15) 0.0251(16) 0.0019(12) 0.0078(11) -0.0030(12)
C1 0.0207(13) 0.0196(13) 0.0214(13) -0.0024(11) 0.0066(10) 0.0015(10)
C2 0.0265(14) 0.0183(13) 0.0273(15) -0.0024(11) 0.0103(11) -0.0010(11)
C3 0.0231(13) 0.0256(15) 0.0239(14) -0.0088(12) 0.0030(11) -0.0022(11)
C4 0.0269(14) 0.0295(16) 0.0197(14) -0.0032(12) 0.0002(11) 0.0066(12)
C5 0.0285(14) 0.0201(14) 0.0208(14) 0.0038(11) 0.0062(10) 0.0040(11)
C6 0.0186(12) 0.0187(13) 0.0223(14) -0.0033(11) 0.0083(10) -0.0002(10)
N7 0.0184(11) 0.0175(11) 0.0240(12) 0.0002(9) 0.0054(8) -0.0004(8)
C8 0.0239(13) 0.0200(14) 0.0268(15) 0.0036(11) 0.0053(11) -0.0016(11)
C9 0.0353(16) 0.0227(15) 0.0336(17) -0.0005(12) 0.0029(12) -0.0070(12)
C10 0.0271(15) 0.0347(17) 0.0474(19) -0.0009(14) 0.0014(13) -0.0100(13)
C11 0.0212(14) 0.0350(17) 0.0406(17) 0.0048(14) 0.0035(12) -0.0018(12)
C12 0.0182(13) 0.0280(15) 0.0315(15) 0.0037(12) 0.0094(11) 0.0014(11)
C13 0.0355(16) 0.0354(17) 0.0355(17) 0.0064(13) 0.0180(13) 0.0054(13)
C14 0.0234(14) 0.0277(15) 0.0395(17) 0.0054(13) 0.0130(12) 0.0051(11)
C15 0.0384(16) 0.0205(15) 0.0364(17) 0.0051(12) 0.0080(13) -0.0001(12)
C16 0.0337(15) 0.0174(14) 0.0417(17) -0.0010(12) 0.0156(13) 0.0011(12)
C17 0.0232(13) 0.0198(13) 0.0233(14) -0.0002(11) 0.0035(10) 0.0002(11)
C18 0.0346(15) 0.0245(15) 0.0269(15) 0.0036(12) 0.0097(12) 0.0006(12)
F18 0.0717(12) 0.0267(9) 0.0333(10) 0.0021(8) 0.0278(8) 0.0062(8)
C19 0.0402(17) 0.0228(15) 0.0395(18) -0.0064(13) 0.0150(13) 0.0028(12)
F19 0.0861(14) 0.0251(10) 0.0599(13) -0.0048(9) 0.0376(11) 0.0113(9)
C20 0.0369(17) 0.0162(14) 0.0460(19) 0.0050(13) 0.0060(14) 0.0042(12)
F20 0.0708(13) 0.0200(9) 0.0611(13) 0.0113(9) 0.0169(10) 0.0092(9)
C21 0.0381(16) 0.0240(15) 0.0269(15) 0.0070(12) 0.0049(12) -0.0038(12)
F21 0.0863(14) 0.0306(10) 0.0338(10) 0.0122(8) 0.0156(9) -0.0042(9)
C22 0.0317(14) 0.0216(14) 0.0225(14) -0.0038(11) 0.0059(11) -0.0018(11)
F22 0.0686(12) 0.0240(9) 0.0287(9) 0.0016(7) 0.0217(8) 0.0000(8)
C23 0.0267(14) 0.0169(13) 0.0191(13) 0.0045(10) 0.0029(10) 0.0036(10)
C24 0.0231(13) 0.0196(14) 0.0207(14) 0.0035(11) 0.0009(10) -0.0004(10)
F24 0.0221(8) 0.0345(9) 0.0305(9) -0.0066(7) 0.0016(6) 0.0006(6)
C25 0.0277(14) 0.0217(14) 0.0226(14) 0.0055(11) 0.0069(11) 0.0075(11)
F25 0.0346(9) 0.0312(9) 0.0300(9) 0.0001(7) 0.0112(7) 0.0108(7)
C26 0.0391(16) 0.0184(14) 0.0171(14) -0.0005(11) 0.0042(11) 0.0018(11)
F26 0.0531(10) 0.0283(9) 0.0255(9) -0.0082(7) 0.0046(7) 0.0033(7)
C27 0.0295(15) 0.0229(14) 0.0229(14) 0.0025(11) -0.0062(11) -0.0039(11)
F27 0.0341(9) 0.0425(11) 0.0363(10) -0.0084(8) -0.0094(7) -0.0043(8)
C28 0.0221(13) 0.0209(14) 0.0248(14) 0.0037(11) 0.0036(10) 0.0020(11)
F28 0.0224(8) 0.0396(10) 0.0376(9) -0.0047(8) 0.0031(7) 0.0043(7)

loop_
_atom_type_symbol
_atom_type_description
_atom_type_scat_dispersion_real
_atom_type_scat_dispersion_imag
_atom_type_scat_source
C C 0.0033 0.0016 'International Tables Vol C Tables 4.2.6.8 and 6.1.1.4'
H H 0.0000 0.0000 'International Tables Vol C Tables 4.2.6.8 and 6.1.1.4'
B B 0.0013 0.0007 'International Tables Vol C Tables 4.2.6.8 and 6.1.1.4'
N N 0.0061 0.0033 'International Tables Vol C Tables 4.2.6.8 and 6.1.1.4'
F F 0.0171 0.0103 'International Tables Vol C Tables 4.2.6.8 and 6.1.1.4'

loop_
_geom_angle_atom_site_label_1
_geom_angle_atom_site_label_2
_geom_angle_atom_site_label_3
_geom_angle
C1 B1 C23 120.4(2)
C1 B1 C17 121.4(2)
C23 B1 C17 117.0(2)
C2 C1 C6 117.8(2)
C2 C1 B1 115.2(2)
C6 C1 B1 126.6(2)
C3 C2 C1 122.4(2)
C3 C2 H2 118.8
C1 C2 H2 118.8
C4 C3 C2 119.0(2)
C4 C3 H3 120.5
C2 C3 H3 120.5
C3 C4 C5 120.3(2)
C3 C4 H4 119.8
C5 C4 H4 119.8
C4 C5 C6 121.7(2)
C4 C5 H5 119.1
C6 C5 H5 119.1
C5 C6 C1 118.6(2)
C5 C6 N7 122.2(2)
C1 C6 N7 119.1(2)
C6 N7 C8 116.40(19)
C6 N7 C12 113.73(19)
C8 N7 C12 117.71(19)
N7 C8 C16 107.9(2)
N7 C8 C9 106.9(2)
C16 C8 C9 107.5(2)
N7 C8 C15 118.9(2)
C16 C8 C15 106.9(2)
C9 C8 C15 108.3(2)
C10 C9 C8 112.9(2)
C10 C9 H9A 109.0
C8 C9 H9A 109.0
C10 C9 H9B 109.0
C8 C9 H9B 109.0
H9A C9 H9B 107.8
C9 C10 C11 108.1(2)
C9 C10 H10A 110.1
C11 C10 H10A 110.1
C9 C10 H10B 110.1
C11 C10 H10B 110.1
H10A C10 H10B 108.4
C10 C11 C12 114.0(2)
C10 C11 H11A 108.8
C12 C11 H11A 108.8
C10 C11 H11B 108.8
C12 C11 H11B 108.8
H11A C11 H11B 107.7
N7 C12 C14 109.4(2)
N7 C12 C11 108.7(2)
C14 C12 C11 106.8(2)
N7 C12 C13 114.2(2)
C14 C12 C13 106.9(2)
C11 C12 C13 110.5(2)
C12 C13 H13A 109.5
C12 C13 H13B 109.5
H13A C13 H13B 109.5
C12 C13 H13C 109.5
H13A C13 H13C 109.5
H13B C13 H13C 109.5
C12 C14 H14A 109.5
C12 C14 H14B 109.5
H14A C14 H14B 109.5
C12 C14 H14C 109.5
H14A C14 H14C 109.5
H14B C14 H14C 109.5
C8 C15 H15A 109.5
C8 C15 H15B 109.5
H15A C15 H15B 109.5
C8 C15 H15C 109.5
H15A C15 H15C 109.5
H15B C15 H15C 109.5
C8 C16 H16A 109.5
C8 C16 H16B 109.5
H16A C16 H16B 109.5
C8 C16 H16C 109.5
H16A C16 H16C 109.5
H16B C16 H16C 109.5
C22 C17 C18 113.4(2)
C22 C17 B1 122.6(2)
C18 C17 B1 123.9(2)
F18 C18 C19 115.7(2)
F18 C18 C17 120.4(2)
C19 C18 C17 123.8(3)
F19 C19 C20 119.6(3)
F19 C19 C18 120.7(3)
C20 C19 C18 119.8(3)
F20 C20 C21 120.5(3)
F20 C20 C19 120.3(3)
C21 C20 C19 119.2(3)
F21 C21 C20 119.9(2)
F21 C21 C22 120.6(3)
C20 C21 C22 119.5(3)
F22 C22 C21 115.0(2)
F22 C22 C17 120.6(2)
C21 C22 C17 124.3(2)
C28 C23 C24 115.2(2)
C28 C23 B1 126.8(2)
C24 C23 B1 118.0(2)
F24 C24 C25 117.7(2)
F24 C24 C23 118.7(2)
C25 C24 C23 123.6(2)
F25 C25 C24 120.5(2)
F25 C25 C26 120.1(2)
C24 C25 C26 119.3(2)
F26 C26 C25 120.8(2)
F26 C26 C27 120.0(2)
C25 C26 C27 119.1(2)
F27 C27 C28 120.9(2)
F27 C27 C26 119.3(2)
C28 C27 C26 119.8(2)
F28 C28 C27 117.5(2)
F28 C28 C23 119.6(2)
C27 C28 C23 122.9(2)

loop_
_geom_bond_atom_site_label_1
_geom_bond_atom_site_label_2
_geom_bond_distance
B1 C1 1.535(4)
B1 C23 1.570(4)
B1 C17 1.579(4)
C1 C2 1.404(3)
C1 C6 1.410(3)
C2 C3 1.370(4)
C2 H2 0.9500
C3 C4 1.370(4)
C3 H3 0.9500
C4 C5 1.378(4)
C4 H4 0.9500
C5 C6 1.385(3)
C5 H5 0.9500
C6 N7 1.434(3)
N7 C8 1.501(3)
N7 C12 1.504(3)
C8 C16 1.523(4)
C8 C9 1.527(4)
C8 C15 1.530(4)
C9 C10 1.503(4)
C9 H9A 0.9900
C9 H9B 0.9900
C10 C11 1.505(4)
C10 H10A 0.9900
C10 H10B 0.9900
C11 C12 1.531(4)
C11 H11A 0.9900
C11 H11B 0.9900
C12 C14 1.517(4)
C12 C13 1.531(4)
C13 H13A 0.9800
C13 H13B 0.9800
C13 H13C 0.9800
C14 H14A 0.9800
C14 H14B 0.9800
C14 H14C 0.9800
C15 H15A 0.9800
C15 H15B 0.9800
C15 H15C 0.9800
C16 H16A 0.9800
C16 H16B 0.9800
C16 H16C 0.9800
C17 C22 1.379(4)
C17 C18 1.389(4)
C18 F18 1.329(3)
C18 C19 1.367(4)
C19 F19 1.330(3)
C19 C20 1.364(4)
C20 F20 1.326(3)
C20 C21 1.363(4)
C21 F21 1.331(3)
C21 C22 1.370(4)
C22 F22 1.340(3)
C23 C28 1.372(3)
C23 C24 1.381(4)
C24 F24 1.342(3)
C24 C25 1.358(4)
C25 F25 1.339(3)
C25 C26 1.368(4)
C26 F26 1.326(3)
C26 C27 1.376(4)
C27 F27 1.335(3)
C27 C28 1.365(4)
C28 F28 1.345(3)

loop_
_geom_torsion_atom_site_label_1
_geom_torsion_atom_site_label_2
_geom_torsion_atom_site_label_3
_geom_torsion_atom_site_label_4
_geom_torsion
C23 B1 C1 C2 125.6(2)
C17 B1 C1 C2 -41.8(3)
C23 B1 C1 C6 -47.3(4)
C17 B1 C1 C6 145.3(2)
C6 C1 C2 C3 3.6(4)
B1 C1 C2 C3 -169.9(2)
C1 C2 C3 C4 -3.5(4)
C2 C3 C4 C5 0.4(4)
C3 C4 C5 C6 2.5(4)
C4 C5 C6 C1 -2.3(4)
C4 C5 C6 N7 180.0(2)
C2 C1 C6 C5 -0.7(3)
B1 C1 C6 C5 172.1(2)
C2 C1 C6 N7 177.1(2)
B1 C1 C6 N7 -10.2(4)
C5 C6 N7 C8 -53.7(3)
C1 C6 N7 C8 128.6(2)
C5 C6 N7 C12 88.0(3)
C1 C6 N7 C12 -89.6(3)
C6 N7 C8 C16 -51.6(3)
C12 N7 C8 C16 168.2(2)
C6 N7 C8 C9 -166.9(2)
C12 N7 C8 C9 52.9(3)
C6 N7 C8 C15 70.3(3)
C12 N7 C8 C15 -69.9(3)
N7 C8 C9 C10 -57.4(3)
C16 C8 C9 C10 -173.0(2)
C15 C8 C9 C10 71.8(3)
C8 C9 C10 C11 60.8(3)
C9 C10 C11 C12 -57.0(3)
C6 N7 C12 C14 52.6(3)
C8 N7 C12 C14 -166.2(2)
C6 N7 C12 C11 168.9(2)
C8 N7 C12 C11 -49.9(3)
C6 N7 C12 C13 -67.2(3)
C8 N7 C12 C13 74.1(3)
C10 C11 C12 N7 50.7(3)
C10 C11 C12 C14 168.6(2)
C10 C11 C12 C13 -75.4(3)
C1 B1 C17 C22 144.1(2)
C23 B1 C17 C22 -23.7(3)
C1 B1 C17 C18 -33.9(4)
C23 B1 C17 C18 158.3(2)
C22 C17 C18 F18 179.9(2)
B1 C17 C18 F18 -1.9(4)
C22 C17 C18 C19 1.4(4)
B1 C17 C18 C19 179.5(3)
F18 C18 C19 F19 0.3(4)
C17 C18 C19 F19 178.9(3)
F18 C18 C19 C20 -179.9(2)
C17 C18 C19 C20 -1.3(4)
F19 C19 C20 F20 0.2(4)
C18 C19 C20 F20 -179.6(3)
F19 C19 C20 C21 -179.9(3)
C18 C19 C20 C21 0.3(4)
F20 C20 C21 F21 0.9(4)
C19 C20 C21 F21 -179.0(2)
F20 C20 C21 C22 -179.7(3)
C19 C20 C21 C22 0.4(4)
F21 C21 C22 F22 1.6(4)
C20 C21 C22 F22 -177.8(2)
F21 C21 C22 C17 179.2(2)
C20 C21 C22 C17 -0.2(4)
C18 C17 C22 F22 176.9(2)
B1 C17 C22 F22 -1.3(4)
C18 C17 C22 C21 -0.6(4)
B1 C17 C22 C21 -178.8(3)
C1 B1 C23 C28 119.9(3)
C17 B1 C23 C28 -72.2(3)
C1 B1 C23 C24 -62.6(3)
C17 B1 C23 C24 105.3(3)
C28 C23 C24 F24 176.8(2)
B1 C23 C24 F24 -0.9(3)
C28 C23 C24 C25 -2.9(4)
B1 C23 C24 C25 179.4(2)
F24 C24 C25 F25 3.1(4)
C23 C24 C25 F25 -177.2(2)
F24 C24 C25 C26 -178.3(2)
C23 C24 C25 C26 1.4(4)
F25 C25 C26 F26 -1.5(4)
C24 C25 C26 F26 179.8(2)
F25 C25 C26 C27 178.8(2)
C24 C25 C26 C27 0.1(4)
F26 C26 C27 F27 0.0(4)
C25 C26 C27 F27 179.8(2)
F26 C26 C27 C28 -179.7(2)
C25 C26 C27 C28 0.0(4)
F27 C27 C28 F28 -1.0(4)
C26 C27 C28 F28 178.7(2)
F27 C27 C28 C23 178.6(2)
C26 C27 C28 C23 -1.6(4)
C24 C23 C28 F28 -177.4(2)
B1 C23 C28 F28 0.1(4)
C24 C23 C28 C27 2.9(4)
B1 C23 C28 C27 -179.5(2)
